data_2104186
loop_
_publ_author_name
'Trilleras, Jorge'
'Quiroga, Jairo'
'Cobo, Justo'
'Marchal, Antonio'
'Nogueras, Manuel'
'Low, John N.'
'Glidewell, Christopher'

_publ_section_title
;
 Anhydrous <i>versus</i> hydrated <i>N</i>^4^-substituted
 1<i>H</i>-pyrazolo[3,4-<i>d</i>]pyrimidine-4,6-diamines: hydrogen
 bonding in two and three dimensions
;
_journal_coeditor_code BM5056
_journal_issue 5
_journal_name_full 'Acta Crystallographica Section B'
_journal_page_first 610
_journal_page_last 622
_journal_paper_doi 10.1107/S0108768108019903
_journal_volume 64
_journal_year 2008
_chemical_formula_moiety 'C18 H16 N6, H2 O'
_chemical_formula_sum 'C18 H18 N6 O'
_chemical_formula_weight 334.38
_chemical_name_systematic
;
N^4^-Benzyl-N^4^-phenylyl-1H-pyrazolo[3,4-d]pyrimidine-4,6-diamine
monohydrate
;
_space_group_IT_number 14
_symmetry_cell_setting monoclinic
_symmetry_space_group_name_Hall '-P 2yn'
_symmetry_space_group_name_H-M 'P 1 21/n 1'
_atom_sites_solution_hydrogens geom
_atom_sites_solution_primary direct
_atom_sites_solution_secondary difmap
_cell_angle_alpha 90.00
_cell_angle_beta 93.131(7)
_cell_angle_gamma 90.00
_cell_formula_units_Z 8
_cell_length_a 10.1880(11)
_cell_length_b 9.5136(10)
_cell_length_c 33.695(4)
_cell_measurement_reflns_used 7493
_cell_measurement_temperature 120(2)
_cell_measurement_theta_max 27.52
_cell_measurement_theta_min 3.02
_cell_volume 3261.0(6)
_computing_cell_refinement 'DIRAX/LSQ (Duisenberg et al., 2000)'
_computing_data_collection 'COLLECT (Hooft, 1999)'
_computing_data_reduction 'EVALCCD (Duisenberg et al., 2003)'
_computing_molecular_graphics 'PLATON (Spek, 2003)'
_computing_publication_material 'SHELXL-97 and PRPKAPPA (Ferguson, 1999)'
_computing_structure_refinement 'OSCAIL (McArdle, 2003) and SHELXL-97 (Sheldrick, 1997)'
_computing_structure_solution 'Sir2004 (Burla et al., 2005)'
_diffrn_ambient_temperature 120(2)
_diffrn_measured_fraction_theta_full 0.997
_diffrn_measured_fraction_theta_max 0.997
_diffrn_measurement_device_type 'Bruker-Nonius KappaCCD'
_diffrn_measurement_method '\f & \w scans'
_diffrn_radiation_monochromator graphite
_diffrn_radiation_source 'Bruker-Nonius FR591 rotating anode'
_diffrn_radiation_type 'Mo K\a'
_diffrn_radiation_wavelength 0.71073
_diffrn_reflns_av_R_equivalents 0.0954
_diffrn_reflns_av_sigmaI/netI 0.0631
_diffrn_reflns_limit_h_max 13
_diffrn_reflns_limit_h_min -13
_diffrn_reflns_limit_k_max 12
_diffrn_reflns_limit_k_min -12
_diffrn_reflns_limit_l_max 43
_diffrn_reflns_limit_l_min -43
_diffrn_reflns_number 83278
_diffrn_reflns_theta_full 27.52
_diffrn_reflns_theta_max 27.52
_diffrn_reflns_theta_min 3.02
_diffrn_standards_decay_% 0
_diffrn_standards_number 0
_exptl_absorpt_coefficient_mu 0.090
_exptl_absorpt_correction_T_max 0.979
_exptl_absorpt_correction_T_min 0.968
_exptl_absorpt_correction_type multi-scan
_exptl_absorpt_process_details 'SADABS 2.10 (Sheldrick, 2003)'
_exptl_crystal_colour colourless
_exptl_crystal_density_diffrn 1.362
_exptl_crystal_density_method 'not measured'
_exptl_crystal_description block
_exptl_crystal_F_000 1408
_exptl_crystal_size_max 0.44
_exptl_crystal_size_mid 0.33
_exptl_crystal_size_min 0.24
_refine_diff_density_max 0.423
_refine_diff_density_min -0.326
_refine_ls_extinction_method none
_refine_ls_goodness_of_fit_ref 1.044
_refine_ls_hydrogen_treatment constr
_refine_ls_matrix_type full
_refine_ls_number_parameters 451
_refine_ls_number_reflns 7493
_refine_ls_number_restraints 0
_refine_ls_restrained_S_all 1.044
_refine_ls_R_factor_all 0.1525
_refine_ls_R_factor_gt 0.0678
_refine_ls_shift/su_max 0.000
_refine_ls_shift/su_mean 0.000
_refine_ls_structure_factor_coef Fsqd
_refine_ls_weighting_details 'w=1/[\s^2^(Fo^2^)+(0.1085P)^2^+1.9398P] where P=(Fo^2^+2Fc^2^)/3'
_refine_ls_weighting_scheme calc
_refine_ls_wR_factor_gt 0.1679
_refine_ls_wR_factor_ref 0.2200
_reflns_number_gt 3887
_reflns_number_total 7493
_reflns_threshold_expression I>2\s(I)
_cod_data_source_file bm5056.cif
_cod_data_source_block VIII
_cod_depositor_comments
;
The following automatic conversions were performed:
'_exptl_absorpt_correction_type' value 'Multi-scan' changed to
'multi-scan' according to
'/home/saulius/struct/CIF-dictionaries/cif_core.dic' dictionary named
'cif_core.dic' version 2.4.1 from 2010-06-29.

Automatic conversion script
Id: cif_fix_enum 1527 2010-12-29 10:47:43Z saulius 

The following automatic conversions were performed:

'_exptl_absorpt_correction_type' value 'Multi-scan' changed to
'multi-scan' according to
/home/saulius/struct/CIF-dictionaries/cif_core.dic dictionary named
'cif_core.dic' version 2.4.1 from 2010-06-29.

Automatic conversion script
Id: cif_fix_values 1715 2011-07-08 13:25:40Z adriana 
;
_cod_original_sg_symbol_H-M 'P 21/n'
_cod_database_code 2104186

loop_
_symmetry_equiv_pos_as_xyz
'x, y, z'
'-x+1/2, y+1/2, -z+1/2'
'-x, -y, -z'
'x-1/2, -y-1/2, z-1/2'

loop_
_atom_site_type_symbol
_atom_site_label
_atom_site_fract_x
_atom_site_fract_y
_atom_site_fract_z
_atom_site_U_iso_or_equiv
_atom_site_adp_type
_atom_site_calc_flag
_atom_site_refinement_flags
_atom_site_occupancy
N N11 0.4954(2) 0.3661(3) 0.66767(7) 0.0281(6) Uani d . 1
N N12 0.4359(2) 0.3813(3) 0.70291(7) 0.0294(6) Uani d . 1
N N14 0.8322(2) 0.4853(3) 0.75854(7) 0.0263(5) Uani d . 1
N N15 0.8722(2) 0.4543(2) 0.69310(7) 0.0260(5) Uani d . 1
N N16 0.9199(2) 0.4348(3) 0.62837(7) 0.0323(6) Uani d . 1
N N17 0.7076(2) 0.3894(2) 0.64284(7) 0.0264(5) Uani d . 1
C C13 0.5304(3) 0.4151(3) 0.72940(8) 0.0285(7) Uani d . 1
C C13A 0.6531(3) 0.4201(3) 0.71188(8) 0.0261(6) Uani d . 1
C C14 0.7865(3) 0.4533(3) 0.72154(8) 0.0245(6) Uani d . 1
C C16 0.8296(3) 0.4254(3) 0.65569(8) 0.0269(6) Uani d . 1
C C17A 0.6242(3) 0.3907(3) 0.67209(8) 0.0248(6) Uani d . 1
C C141 0.7546(3) 0.4620(3) 0.79197(8) 0.0268(6) Uani d . 1
C C142 0.7339(3) 0.3267(3) 0.80463(9) 0.0317(7) Uani d . 1
C C143 0.6594(3) 0.3043(4) 0.83683(9) 0.0350(7) Uani d . 1
C C144 0.6076(3) 0.4164(4) 0.85628(9) 0.0372(8) Uani d . 1
C C145 0.6299(3) 0.5500(4) 0.84353(10) 0.0409(8) Uani d . 1
C C146 0.7025(3) 0.5728(3) 0.81116(9) 0.0337(7) Uani d . 1
C C147 0.9603(3) 0.5512(3) 0.76613(9) 0.0285(7) Uani d . 1
C C151 1.0688(3) 0.4536(3) 0.78000(8) 0.0293(7) Uani d . 1
C C152 1.0724(3) 0.3144(3) 0.76936(9) 0.0339(7) Uani d . 1
C C153 1.1775(3) 0.2314(4) 0.78229(10) 0.0395(8) Uani d . 1
C C154 1.2785(3) 0.2859(4) 0.80574(11) 0.0462(9) Uani d . 1
C C155 1.2751(3) 0.4247(4) 0.81655(11) 0.0492(9) Uani d . 1
C C156 1.1709(3) 0.5083(4) 0.80370(10) 0.0386(8) Uani d . 1
O O1 0.1674(2) 0.3991(3) 0.67914(6) 0.0438(6) Uani d . 1
N N21 0.5882(2) 0.3153(3) 0.56803(7) 0.0304(6) Uani d . 1
N N22 0.6494(2) 0.3007(3) 0.53336(7) 0.0358(6) Uani d . 1
N N24 0.2621(2) 0.1649(3) 0.47681(7) 0.0287(6) Uani d . 1
N N25 0.2161(2) 0.2095(3) 0.54118(7) 0.0282(6) Uani d . 1
N N26 0.1620(2) 0.2353(3) 0.60504(7) 0.0325(6) Uani d . 1
N N27 0.3745(2) 0.2858(3) 0.59207(7) 0.0279(6) Uani d . 1
C C23 0.5578(3) 0.2608(3) 0.50660(9) 0.0336(7) Uani d . 1
C C23A 0.4347(3) 0.2506(3) 0.52338(8) 0.0282(7) Uani d . 1
C C24 0.3035(3) 0.2088(3) 0.51343(8) 0.0280(7) Uani d . 1
C C26 0.2548(3) 0.2452(3) 0.57856(8) 0.0275(7) Uani d . 1
C C27A 0.4597(3) 0.2850(3) 0.56293(8) 0.0270(6) Uani d . 1
C C241 0.3425(3) 0.1765(3) 0.44351(8) 0.0295(7) Uani d . 1
C C242 0.3712(3) 0.3066(3) 0.42853(9) 0.0322(7) Uani d . 1
C C243 0.4477(3) 0.3159(4) 0.39610(9) 0.0359(8) Uani d . 1
C C244 0.4918(3) 0.1968(4) 0.37829(9) 0.0387(8) Uani d . 1
C C245 0.4616(3) 0.0669(4) 0.39340(9) 0.0384(8) Uani d . 1
C C246 0.3870(3) 0.0571(3) 0.42601(9) 0.0340(7) Uani d . 1
C C247 0.1347(3) 0.0982(3) 0.47029(9) 0.0327(7) Uani d . 1
C C251 0.0235(3) 0.1936(3) 0.45735(8) 0.0292(7) Uani d . 1
C C252 0.0296(3) 0.3375(3) 0.46150(9) 0.0346(7) Uani d . 1
C C253 -0.0782(3) 0.4204(4) 0.44958(9) 0.0405(8) Uani d . 1
C C254 -0.1897(3) 0.3589(4) 0.43346(10) 0.0446(9) Uani d . 1
C C255 -0.1956(3) 0.2159(4) 0.42920(10) 0.0446(9) Uani d . 1
C C256 -0.0905(3) 0.1341(4) 0.44097(9) 0.0341(7) Uani d . 1
O O2 0.9139(2) 0.2560(2) 0.55334(6) 0.0386(6) Uani d . 1
H H11 0.4476 0.3346 0.6432 0.034 Uiso d R 1
H H16A 0.9059 0.4011 0.6010 0.039 Uiso d R 1
H H16B 1.0082 0.4568 0.6397 0.039 Uiso d R 1
H H13 0.5178 0.4336 0.7566 0.034 Uiso calc R 1
H H142 0.7708 0.2494 0.7913 0.038 Uiso calc R 1
H H143 0.6436 0.2113 0.8456 0.042 Uiso calc R 1
H H144 0.5564 0.4011 0.8786 0.045 Uiso calc R 1
H H145 0.5947 0.6276 0.8572 0.049 Uiso calc R 1
H H146 0.7165 0.6659 0.8021 0.040 Uiso calc R 1
H H14A 0.9518 0.6253 0.7864 0.034 Uiso calc R 1
H H14B 0.9857 0.5976 0.7414 0.034 Uiso calc R 1
H H152 1.0026 0.2751 0.7531 0.041 Uiso calc R 1
H H153 1.1795 0.1352 0.7748 0.047 Uiso calc R 1
H H154 1.3505 0.2281 0.8145 0.055 Uiso calc R 1
H H155 1.3449 0.4634 0.8329 0.059 Uiso calc R 1
H H156 1.1694 0.6045 0.8113 0.046 Uiso calc R 1
H H1A 0.2505 0.3906 0.6950 0.066 Uiso d R 1
H H1B 0.1062 0.3923 0.7005 0.066 Uiso d R 1
H H21 0.6367 0.3441 0.5926 0.037 Uiso d R 1
H H26A 0.1768 0.2735 0.6319 0.039 Uiso d R 1
H H26B 0.0726 0.2215 0.5935 0.039 Uiso d R 1
H H23 0.5729 0.2414 0.4796 0.040 Uiso calc R 1
H H242 0.3387 0.3893 0.4404 0.039 Uiso calc R 1
H H243 0.4700 0.4056 0.3861 0.043 Uiso calc R 1
H H244 0.5429 0.2037 0.3556 0.046 Uiso calc R 1
H H245 0.4924 -0.0160 0.3812 0.046 Uiso calc R 1
H H246 0.3663 -0.0325 0.4364 0.041 Uiso calc R 1
H H24A 0.1123 0.0513 0.4953 0.039 Uiso calc R 1
H H24B 0.1422 0.0242 0.4499 0.039 Uiso calc R 1
H H252 0.1075 0.3804 0.4725 0.042 Uiso calc R 1
H H253 -0.0740 0.5195 0.4527 0.049 Uiso calc R 1
H H254 -0.2632 0.4152 0.4252 0.053 Uiso calc R 1
H H255 -0.2734 0.1732 0.4180 0.054 Uiso calc R 1
H H256 -0.0959 0.0350 0.4378 0.041 Uiso calc R 1
H H2A 0.8281 0.2789 0.5404 0.058 Uiso d R 1
H H2B 0.9704 0.2539 0.5307 0.058 Uiso d R 1

loop_
_atom_site_aniso_label
_atom_site_aniso_U_11
_atom_site_aniso_U_22
_atom_site_aniso_U_33
_atom_site_aniso_U_12
_atom_site_aniso_U_13
_atom_site_aniso_U_23
N11 0.0230(13) 0.0404(15) 0.0208(12) 0.0016(11) 0.0006(10) -0.0009(11)
N12 0.0252(13) 0.0365(14) 0.0264(13) 0.0026(11) 0.0011(10) 0.0009(11)
N14 0.0231(12) 0.0340(14) 0.0216(12) -0.0037(10) -0.0018(10) -0.0018(10)
N15 0.0243(12) 0.0297(13) 0.0241(12) -0.0035(10) 0.0007(10) -0.0011(10)
N16 0.0267(13) 0.0457(16) 0.0244(13) -0.0010(11) 0.0005(10) -0.0045(11)
N17 0.0231(13) 0.0320(14) 0.0238(12) 0.0020(10) -0.0001(10) -0.0001(10)
C13 0.0281(16) 0.0321(17) 0.0250(15) 0.0027(13) -0.0007(12) 0.0000(12)
C13A 0.0279(16) 0.0261(15) 0.0242(15) 0.0012(12) -0.0008(12) 0.0010(12)
C14 0.0233(15) 0.0246(15) 0.0255(15) 0.0004(12) -0.0002(12) 0.0003(12)
C16 0.0256(15) 0.0278(16) 0.0272(15) 0.0025(12) 0.0011(12) -0.0009(12)
C17A 0.0222(15) 0.0278(15) 0.0240(14) 0.0010(12) -0.0017(11) -0.0003(12)
C141 0.0219(14) 0.0359(17) 0.0221(14) -0.0011(13) -0.0026(11) -0.0016(12)
C142 0.0330(17) 0.0300(17) 0.0317(17) 0.0009(13) -0.0015(13) 0.0021(13)
C143 0.0318(17) 0.0413(19) 0.0317(17) -0.0044(14) 0.0008(13) 0.0091(14)
C144 0.0308(17) 0.055(2) 0.0255(16) -0.0074(15) -0.0018(13) 0.0025(15)
C145 0.0402(19) 0.045(2) 0.0384(19) -0.0028(16) 0.0088(15) -0.0123(16)
C146 0.0321(17) 0.0335(18) 0.0357(17) -0.0018(13) 0.0038(14) -0.0050(14)
C147 0.0270(16) 0.0317(16) 0.0265(15) -0.0048(13) -0.0013(12) -0.0024(12)
C151 0.0252(15) 0.0384(18) 0.0245(15) -0.0023(13) 0.0027(12) 0.0012(13)
C152 0.0320(17) 0.0369(18) 0.0327(17) -0.0023(14) 0.0009(13) -0.0012(14)
C153 0.0361(18) 0.0370(19) 0.0457(19) 0.0035(15) 0.0041(15) 0.0013(15)
C154 0.0290(18) 0.052(2) 0.057(2) 0.0054(16) -0.0034(16) 0.0027(18)
C155 0.0306(18) 0.053(2) 0.062(2) -0.0021(16) -0.0142(17) -0.0024(18)
C156 0.0295(17) 0.0391(19) 0.0466(19) -0.0018(14) -0.0045(14) -0.0051(15)
O1 0.0277(12) 0.0718(17) 0.0319(12) -0.0007(11) 0.0014(9) -0.0089(11)
N21 0.0248(13) 0.0456(16) 0.0207(12) -0.0028(11) 0.0003(10) -0.0023(11)
N22 0.0295(14) 0.0528(17) 0.0250(13) -0.0029(12) 0.0018(11) -0.0024(12)
N24 0.0263(13) 0.0365(15) 0.0230(13) -0.0027(11) -0.0003(10) -0.0025(10)
N25 0.0259(13) 0.0350(14) 0.0235(12) 0.0001(11) -0.0004(10) -0.0013(10)
N26 0.0235(13) 0.0510(17) 0.0232(13) -0.0005(11) 0.0031(10) -0.0038(11)
N27 0.0220(13) 0.0381(15) 0.0235(12) 0.0021(11) 0.0004(10) -0.0015(11)
C23 0.0300(16) 0.049(2) 0.0215(15) -0.0010(14) 0.0007(13) -0.0014(14)
C23A 0.0246(15) 0.0375(17) 0.0222(14) -0.0004(13) -0.0010(12) -0.0006(12)
C24 0.0283(16) 0.0314(16) 0.0241(15) 0.0003(12) 0.0001(12) -0.0004(12)
C26 0.0269(16) 0.0296(16) 0.0255(15) 0.0022(12) -0.0021(12) 0.0005(12)
C27A 0.0257(15) 0.0302(16) 0.0248(15) 0.0001(12) -0.0016(12) -0.0004(12)
C241 0.0264(16) 0.0403(18) 0.0214(15) -0.0006(13) -0.0036(12) -0.0030(13)
C242 0.0317(17) 0.0362(18) 0.0283(16) 0.0030(14) -0.0033(13) 0.0028(13)
C243 0.0313(17) 0.045(2) 0.0313(17) 0.0053(15) -0.0013(14) 0.0099(14)
C244 0.0315(17) 0.058(2) 0.0263(16) 0.0032(16) 0.0002(13) 0.0009(15)
C245 0.0317(17) 0.046(2) 0.0376(18) 0.0062(15) -0.0006(14) -0.0079(15)
C246 0.0313(17) 0.0365(18) 0.0339(17) 0.0031(14) -0.0008(14) -0.0030(14)
C247 0.0309(17) 0.0379(18) 0.0290(16) -0.0084(14) -0.0028(13) -0.0014(13)
C251 0.0246(15) 0.0419(19) 0.0212(14) -0.0031(13) 0.0009(12) 0.0012(13)
C252 0.0328(17) 0.0431(19) 0.0279(16) -0.0066(14) 0.0015(13) -0.0011(14)
C253 0.0386(19) 0.044(2) 0.0392(19) 0.0017(15) 0.0021(15) 0.0087(15)
C254 0.0299(18) 0.058(2) 0.046(2) 0.0074(16) -0.0011(15) 0.0038(17)
C255 0.0276(18) 0.063(3) 0.043(2) -0.0032(16) 0.0000(15) -0.0009(17)
C256 0.0284(17) 0.0445(19) 0.0294(16) -0.0075(14) 0.0003(13) -0.0023(14)
O2 0.0288(12) 0.0552(15) 0.0319(12) -0.0015(10) 0.0026(9) -0.0043(10)

loop_
_atom_type_symbol
_atom_type_description
_atom_type_scat_dispersion_real
_atom_type_scat_dispersion_imag
_atom_type_scat_source
C C 0.0033 0.0016 'International Tables Vol C Tables 4.2.6.8 and 6.1.1.4'
H H 0.0000 0.0000 'International Tables Vol C Tables 4.2.6.8 and 6.1.1.4'
N N 0.0061 0.0033 'International Tables Vol C Tables 4.2.6.8 and 6.1.1.4'
O O 0.0106 0.0060 'International Tables Vol C Tables 4.2.6.8 and 6.1.1.4'

loop_
_geom_angle_atom_site_label_1
_geom_angle_atom_site_label_2
_geom_angle_atom_site_label_3
_geom_angle
_geom_angle_publ_flag
C17A N11 N12 111.4(2) no
C17A N11 H11 126.1 no
N12 N11 H11 122.5 no
C13 N12 N11 105.7(2) no
C14 N14 C141 121.2(2) no
C14 N14 C147 121.5(2) no
C141 N14 C147 117.2(2) no
C14 N15 C16 119.0(2) no
C16 N16 H16A 123.7 no
C16 N16 H16B 113.4 no
H16A N16 H16B 121.3 no
C17A N17 C16 112.1(2) no
N12 C13 C13A 110.9(3) no
N12 C13 H13 124.6 no
C13A C13 H13 124.6 no
C17A C13A C13 104.6(2) no
C17A C13A C14 114.7(3) no
C13 C13A C14 140.5(3) no
N15 C14 N14 117.3(2) no
N15 C14 C13A 119.7(2) no
N14 C14 C13A 123.0(3) no
N17 C16 N15 127.2(3) no
N17 C16 N16 117.1(2) no
N15 C16 N16 115.7(3) no
N11 C17A N17 125.3(2) no
N11 C17A C13A 107.4(2) no
N17 C17A C13A 127.3(3) no
C146 C141 C142 120.5(3) no
C146 C141 N14 120.2(3) no
C142 C141 N14 119.4(3) no
C143 C142 C141 119.3(3) no
C143 C142 H142 120.3 no
C141 C142 H142 120.3 no
C144 C143 C142 120.0(3) no
C144 C143 H143 120.0 no
C142 C143 H143 120.0 no
C145 C144 C143 119.9(3) no
C145 C144 H144 120.0 no
C143 C144 H144 120.0 no
C144 C145 C146 120.3(3) no
C144 C145 H145 119.8 no
C146 C145 H145 119.8 no
C141 C146 C145 119.9(3) no
C141 C146 H146 120.1 no
C145 C146 H146 120.1 no
N14 C147 C151 115.3(2) no
N14 C147 H14A 108.5 no
C151 C147 H14A 108.5 no
N14 C147 H14B 108.5 no
C151 C147 H14B 108.5 no
H14A C147 H14B 107.5 no
C152 C151 C156 119.0(3) no
C152 C151 C147 123.1(3) no
C156 C151 C147 117.9(3) no
C151 C152 C153 120.0(3) no
C151 C152 H152 120.0 no
C153 C152 H152 120.0 no
C154 C153 C152 120.8(3) no
C154 C153 H153 119.6 no
C152 C153 H153 119.6 no
C153 C154 C155 119.4(3) no
C153 C154 H154 120.3 no
C155 C154 H154 120.3 no
C154 C155 C156 120.2(3) no
C154 C155 H155 119.9 no
C156 C155 H155 119.9 no
C155 C156 C151 120.6(3) no
C155 C156 H156 119.7 no
C151 C156 H156 119.7 no
H1A O1 H1B 99.2 no
C27A N21 N22 111.0(2) no
C27A N21 H21 127.7 no
N22 N21 H21 121.3 no
C23 N22 N21 106.0(2) no
C24 N24 C241 122.0(2) no
C24 N24 C247 120.5(2) no
C241 N24 C247 117.5(2) no
C24 N25 C26 119.3(2) no
C26 N26 H26A 120.8 no
C26 N26 H26B 114.8 no
H26A N26 H26B 120.7 no
C26 N27 C27A 111.3(2) no
N22 C23 C23A 111.0(3) no
N22 C23 H23 124.5 no
C23A C23 H23 124.5 no
C27A C23A C23 104.4(3) no
C27A C23A C24 114.6(3) no
C23 C23A C24 140.8(3) no
N25 C24 N24 117.3(3) no
N25 C24 C23A 119.5(3) no
N24 C24 C23A 123.2(3) no
N27 C26 N26 117.3(2) no
N27 C26 N25 127.5(3) no
N26 C26 N25 115.2(3) no
N21 C27A N27 124.7(2) no
N21 C27A C23A 107.5(3) no
N27 C27A C23A 127.8(3) no
C246 C241 C242 120.5(3) no
C246 C241 N24 119.4(3) no
C242 C241 N24 120.1(3) no
C241 C242 C243 119.3(3) no
C241 C242 H242 120.3 no
C243 C242 H242 120.3 no
C244 C243 C242 120.5(3) no
C244 C243 H243 119.8 no
C242 C243 H243 119.8 no
C243 C244 C245 119.7(3) no
C243 C244 H244 120.2 no
C245 C244 H244 120.2 no
C246 C245 C244 120.1(3) no
C246 C245 H245 120.0 no
C244 C245 H245 120.0 no
C241 C246 C245 120.0(3) no
C241 C246 H246 120.0 no
C245 C246 H246 120.0 no
N24 C247 C251 115.8(3) no
N24 C247 H24A 108.3 no
C251 C247 H24A 108.3 no
N24 C247 H24B 108.3 no
C251 C247 H24B 108.3 no
H24A C247 H24B 107.4 no
C252 C251 C256 118.7(3) no
C252 C251 C247 123.0(3) no
C256 C251 C247 118.3(3) no
C251 C252 C253 120.2(3) no
C251 C252 H252 119.9 no
C253 C252 H252 119.9 no
C254 C253 C252 119.9(3) no
C254 C253 H253 120.0 no
C252 C253 H253 120.0 no
C253 C254 C255 119.9(3) no
C253 C254 H254 120.1 no
C255 C254 H254 120.1 no
C256 C255 C254 120.4(3) no
C256 C255 H255 119.8 no
C254 C255 H255 119.8 no
C255 C256 C251 120.8(3) no
C255 C256 H256 119.6 no
C251 C256 H256 119.6 no
H2A O2 H2B 101.9 no

loop_
_geom_bond_atom_site_label_1
_geom_bond_atom_site_label_2
_geom_bond_distance
_geom_bond_publ_flag
N11 C17A 1.333(3) no
N11 N12 1.370(3) no
N11 H11 0.98 no
N12 C13 1.317(4) no
N14 C14 1.342(3) no
N14 C141 1.428(3) no
N14 C147 1.457(3) no
N15 C14 1.331(3) no
N15 C16 1.339(4) no
N16 C16 1.340(4) no
N16 H16A 0.98 no
N16 H16B 0.9799 no
N17 C17A 1.336(3) no
N17 C16 1.338(4) no
C13 C13A 1.412(4) no
C13 H13 0.95 no
C13A C17A 1.385(4) no
C13A C14 1.416(4) no
C141 C146 1.360(4) no
C141 C142 1.377(4) no
C142 C143 1.375(4) no
C142 H142 0.95 no
C143 C144 1.372(5) no
C143 H143 0.95 no
C144 C145 1.365(5) no
C144 H144 0.95 no
C145 C146 1.369(4) no
C145 H145 0.95 no
C146 H146 0.95 no
C147 C151 1.498(4) no
C147 H14A 0.99 no
C147 H14B 0.99 no
C151 C152 1.373(4) no
C151 C156 1.378(4) no
C152 C153 1.382(4) no
C152 H152 0.95 no
C153 C154 1.365(5) no
C153 H153 0.95 no
C154 C155 1.371(5) no
C154 H154 0.95 no
C155 C156 1.377(5) no
C155 H155 0.95 no
C156 H156 0.95 no
O1 H1A 0.9799 no
O1 H1B 0.98 no
N21 C27A 1.342(4) no
N21 N22 1.361(3) no
N21 H21 0.9799 no
N22 C23 1.318(4) no
N24 C24 1.348(3) no
N24 C241 1.429(4) no
N24 C247 1.450(4) no
N25 C24 1.325(4) no
N25 C26 1.342(3) no
N26 C26 1.338(4) no
N26 H26A 0.9799 no
N26 H26B 0.98 no
N27 C26 1.335(4) no
N27 C27A 1.346(4) no
C23 C23A 1.407(4) no
C23 H23 0.95 no
C23A C27A 1.382(4) no
C23A C24 1.417(4) no
C241 C246 1.369(4) no
C241 C242 1.374(4) no
C242 C243 1.379(4) no
C242 H242 0.95 no
C243 C244 1.369(4) no
C243 H243 0.95 no
C244 C245 1.377(5) no
C244 H244 0.95 no
C245 C246 1.373(4) no
C245 H245 0.95 no
C246 H246 0.95 no
C247 C251 1.498(4) no
C247 H24A 0.99 no
C247 H24B 0.99 no
C251 C252 1.377(4) no
C251 C256 1.380(4) no
C252 C253 1.393(4) no
C252 H252 0.95 no
C253 C254 1.364(5) no
C253 H253 0.95 no
C254 C255 1.369(5) no
C254 H254 0.95 no
C255 C256 1.365(5) no
C255 H255 0.95 no
C256 H256 0.95 no
O2 H2A 0.98 no
O2 H2B 0.9799 no

loop_
_geom_hbond_atom_site_label_D
_geom_hbond_atom_site_label_H
_geom_hbond_atom_site_label_A
_geom_hbond_site_symmetry_A
_geom_hbond_distance_DH
_geom_hbond_distance_HA
_geom_hbond_distance_DA
_geom_hbond_angle_DHA
_geom_hbond_publ_flag
O1 H1A N12 . 0.98 1.89 2.813(3) 155 no
O2 H2A N22 . 0.98 1.83 2.774(3) 160 no
O1 H1B N15 1_455 0.98 2.46 3.114(3) 124 no
O2 H2B N25 1_655 0.98 2.54 3.160(3) 121 no
N11 H11 N27 . 0.98 1.90 2.872(3) 172 no
N16 H16A O2 . 0.98 2.12 3.045(3) 156 no
N16 H16B O1 1_655 0.98 2.11 2.988(3) 148 no
N21 H21 N17 . 0.98 1.85 2.828(3) 172 no
N26 H26A O1 . 0.98 2.00 2.941(3) 161 no
N26 H26B O2 1_455 0.98 2.08 2.997(3) 156 no
C13 H13 Cg2 . 0.95 2.74 3.472(3) 134 no
C23 H23 Cg3 . 0.95 2.78 3.526(3) 136 no
C244 H244 Cg4 4_565 0.95 2.65 3.563(3) 161 no

loop_
_geom_torsion_atom_site_label_1
_geom_torsion_atom_site_label_2
_geom_torsion_atom_site_label_3
_geom_torsion_atom_site_label_4
_geom_torsion
_geom_torsion_publ_flag
C17A N11 N12 C13 -0.4(3) no
N11 N12 C13 C13A -0.9(3) no
N12 C13 C13A C17A 1.8(3) no
N12 C13 C13A C14 176.3(3) no
C16 N15 C14 N14 -178.8(2) no
C16 N15 C14 C13A 0.8(4) no
C141 N14 C14 N15 -168.3(2) no
C147 N14 C14 N15 14.7(4) no
C141 N14 C14 C13A 12.1(4) no
C147 N14 C14 C13A -165.0(3) no
C17A C13A C14 N15 0.0(4) no
C13 C13A C14 N15 -174.1(3) no
C17A C13A C14 N14 179.6(3) no
C13 C13A C14 N14 5.5(6) no
C17A N17 C16 N15 3.0(4) no
C17A N17 C16 N16 -176.5(3) no
C14 N15 C16 N17 -2.6(4) no
C14 N15 C16 N16 176.9(2) no
N12 N11 C17A N17 -177.3(3) no
N12 N11 C17A C13A 1.5(3) no
C16 N17 C17A N11 176.6(3) no
C16 N17 C17A C13A -2.0(4) no
C13 C13A C17A N11 -2.0(3) no
C14 C13A C17A N11 -178.1(2) no
C13 C13A C17A N17 176.8(3) no
C14 C13A C17A N17 0.7(4) no
C14 N14 C141 C146 -108.3(3) no
C147 N14 C141 C146 68.9(3) no
C14 N14 C141 C142 72.1(4) no
C147 N14 C141 C142 -110.7(3) no
C146 C141 C142 C143 0.3(4) no
N14 C141 C142 C143 179.9(2) no
C141 C142 C143 C144 -0.7(4) no
C142 C143 C144 C145 0.3(5) no
C143 C144 C145 C146 0.6(5) no
C142 C141 C146 C145 0.6(4) no
N14 C141 C146 C145 -179.0(3) no
C144 C145 C146 C141 -1.1(5) no
C14 N14 C147 C151 -100.4(3) no
C141 N14 C147 C151 82.4(3) no
N14 C147 C151 C152 29.9(4) no
N14 C147 C151 C156 -151.8(3) no
C156 C151 C152 C153 -0.2(5) no
C147 C151 C152 C153 178.1(3) no
C151 C152 C153 C154 0.2(5) no
C152 C153 C154 C155 0.1(5) no
C153 C154 C155 C156 -0.2(6) no
C154 C155 C156 C151 0.2(5) no
C152 C151 C156 C155 0.0(5) no
C147 C151 C156 C155 -178.3(3) no
C27A N21 N22 C23 -0.1(3) no
N21 N22 C23 C23A 0.8(4) no
N22 C23 C23A C27A -1.2(4) no
N22 C23 C23A C24 -175.3(4) no
C26 N25 C24 N24 176.4(3) no
C26 N25 C24 C23A -2.3(4) no
C241 N24 C24 N25 171.8(3) no
C247 N24 C24 N25 -10.7(4) no
C241 N24 C24 C23A -9.5(4) no
C247 N24 C24 C23A 168.0(3) no
C27A C23A C24 N25 2.0(4) no
C23 C23A C24 N25 175.7(4) no
C27A C23A C24 N24 -176.7(3) no
C23 C23A C24 N24 -2.9(6) no
C27A N27 C26 N26 177.1(3) no
C27A N27 C26 N25 -1.4(4) no
C24 N25 C26 N27 2.1(5) no
C24 N25 C26 N26 -176.3(3) no
N22 N21 C27A N27 177.8(3) no
N22 N21 C27A C23A -0.6(3) no
C26 N27 C27A N21 -177.1(3) no
C26 N27 C27A C23A 1.0(4) no
C23 C23A C27A N21 1.1(3) no
C24 C23A C27A N21 177.0(3) no
C23 C23A C27A N27 -177.3(3) no
C24 C23A C27A N27 -1.4(5) no
C24 N24 C241 C246 113.7(3) no
C247 N24 C241 C246 -63.9(4) no
C24 N24 C241 C242 -68.3(4) no
C247 N24 C241 C242 114.1(3) no
C246 C241 C242 C243 -1.3(4) no
N24 C241 C242 C243 -179.3(3) no
C241 C242 C243 C244 1.8(4) no
C242 C243 C244 C245 -1.3(5) no
C243 C244 C245 C246 0.4(5) no
C242 C241 C246 C245 0.4(4) no
N24 C241 C246 C245 178.4(3) no
C244 C245 C246 C241 0.1(5) no
C24 N24 C247 C251 93.8(3) no
C241 N24 C247 C251 -88.6(3) no
N24 C247 C251 C252 -17.2(4) no
N24 C247 C251 C256 163.6(3) no
C256 C251 C252 C253 0.5(4) no
C247 C251 C252 C253 -178.7(3) no
C251 C252 C253 C254 -0.5(5) no
C252 C253 C254 C255 0.3(5) no
C253 C254 C255 C256 0.0(5) no
C254 C255 C256 C251 0.0(5) no
C252 C251 C256 C255 -0.2(4) no
C247 C251 C256 C255 179.0(3) no

loop_
_cod_related_entry_id
_cod_related_entry_database
_cod_related_entry_code
1 ChemSpider 30654517
